data_4084369
loop_
_publ_author_name
'Guo, Tongxun'
'Dechert, Sebastian'
'Meyer, Franc'

_publ_section_title
;
 Dinuclear Palladium Complexes of Pyrazole-Bridged Bis(NHC) Ligands: A
 Delicate Balance between Normal and Abnormal Carbene Coordination
;
_journal_issue 19
_journal_name_full Organometallics
_journal_page_first 5145
_journal_paper_doi 10.1021/om500351j
_journal_volume 33
_journal_year 2014
_chemical_formula_moiety 'C38 H54 N12 Pd2 2+, 2(F6 P -), 2(C2 H3 N)'
_chemical_formula_sum 'C42 H60 F12 N14 P2 Pd2'
_chemical_formula_weight 1263.78
_chemical_name_systematic
;
 ?
;
_space_group_IT_number 14
_symmetry_cell_setting monoclinic
_symmetry_space_group_name_Hall '-P 2ybc'
_symmetry_space_group_name_H-M 'P 1 21/c 1'
_atom_sites_solution_hydrogens geom
_atom_sites_solution_primary direct
_atom_sites_solution_secondary difmap
_audit_creation_method SHELXL-97
_cell_angle_alpha 90.00
_cell_angle_beta 92.004(4)
_cell_angle_gamma 90.00
_cell_formula_units_Z 4
_cell_length_a 22.8605(12)
_cell_length_b 7.9596(2)
_cell_length_c 28.0165(13)
_cell_measurement_reflns_used 51132
_cell_measurement_temperature 133(2)
_cell_measurement_theta_max 25.62
_cell_measurement_theta_min 1.45
_cell_volume 5094.8(4)
_computing_cell_refinement 'X-AREA (Stoe & Cie, 2002)'
_computing_data_collection 'X-AREA (Stoe & Cie, 2002)'
_computing_data_reduction 'X-AREA (Stoe & Cie, 2002)'
_computing_molecular_graphics 'DIAMOND (Brandenburg, 2001)'
_computing_publication_material 'SHELXL-97 (Sheldrick, 1997)'
_computing_structure_refinement 'SHELXL-97 (Sheldrick, 1997)'
_computing_structure_solution 'SHELXS-97 (Sheldrick, 1990)'
_diffrn_ambient_temperature 133(2)
_diffrn_measured_fraction_theta_full 0.998
_diffrn_measured_fraction_theta_max 0.998
_diffrn_measurement_device_type 'Stoe IPDS II'
_diffrn_measurement_method \w
_diffrn_radiation_monochromator graphite
_diffrn_radiation_source 'fine-focus sealed tube'
_diffrn_radiation_type MoK\a
_diffrn_radiation_wavelength 0.71073
_diffrn_reflns_av_R_equivalents 0.0547
_diffrn_reflns_av_sigmaI/netI 0.0316
_diffrn_reflns_limit_h_max 27
_diffrn_reflns_limit_h_min -27
_diffrn_reflns_limit_k_max 9
_diffrn_reflns_limit_k_min -8
_diffrn_reflns_limit_l_max 34
_diffrn_reflns_limit_l_min -34
_diffrn_reflns_number 51132
_diffrn_reflns_theta_full 25.62
_diffrn_reflns_theta_max 25.62
_diffrn_reflns_theta_min 1.45
_exptl_absorpt_coefficient_mu 0.860
_exptl_absorpt_correction_T_max 0.9467
_exptl_absorpt_correction_T_min 0.6559
_exptl_absorpt_correction_type numerical
_exptl_absorpt_process_details 'X-RED (Stoe & Cie, 2002)'
_exptl_crystal_colour colorless
_exptl_crystal_density_diffrn 1.648
_exptl_crystal_density_method 'not measured'
_exptl_crystal_description block
_exptl_crystal_F_000 2560
_exptl_crystal_size_max 0.5
_exptl_crystal_size_mid 0.11
_exptl_crystal_size_min 0.08
_refine_diff_density_max 0.423
_refine_diff_density_min -0.747
_refine_diff_density_rms 0.062
_refine_ls_extinction_method none
_refine_ls_goodness_of_fit_ref 1.018
_refine_ls_hydrogen_treatment constr
_refine_ls_matrix_type full
_refine_ls_number_parameters 655
_refine_ls_number_reflns 9607
_refine_ls_number_restraints 0
_refine_ls_restrained_S_all 1.018
_refine_ls_R_factor_all 0.0336
_refine_ls_R_factor_gt 0.0254
_refine_ls_shift/su_max 0.003
_refine_ls_shift/su_mean 0.000
_refine_ls_structure_factor_coef Fsqd
_refine_ls_weighting_details 'calc w=1/[\s^2^(Fo^2^)+(0.0365P)^2^+0.0000P] where P=(Fo^2^+2Fc^2^)/3'
_refine_ls_weighting_scheme calc
_refine_ls_wR_factor_gt 0.0583
_refine_ls_wR_factor_ref 0.0605
_reflns_number_gt 8258
_reflns_number_total 9607
_reflns_threshold_expression >2sigma(I)
_cod_data_source_file om500351j_si_002.cif
_cod_data_source_block LnBu2Pd2PF62-togu5
_cod_depositor_comments
;
The following automatic conversions were performed:

'_symmetry_cell_setting' value 'Monoclinic' changed to 'monoclinic'
according to
/home/saulius/struct/COD-crude-data--automatic-downloads/rss-feeds/ACS/lib/dictionaries/cif_core.dic
dictionary named 'cif_core.dic' version 2.4.2 from 2011-04-26.

Automatic conversion script
Id: cif_fix_values 2281 2013-09-26 08:29:07Z andrius 

 Adding full bibliography for 4084368--4084374.cif.
;
_cod_original_sg_symbol_H-M 'P 21/c'
_cod_database_code 4084369

loop_
_symmetry_equiv_pos_as_xyz
'x, y, z'
'-x, y+1/2, -z+1/2'
'-x, -y, -z'
'x, -y-1/2, z-1/2'

loop_
_atom_site_label
_atom_site_type_symbol
_atom_site_fract_x
_atom_site_fract_y
_atom_site_fract_z
_atom_site_U_iso_or_equiv
_atom_site_adp_type
_atom_site_occupancy
_atom_site_symmetry_multiplicity
_atom_site_calc_flag
_atom_site_refinement_flags
Pd1 Pd 0.282857(6) 0.60870(2) 0.298248(5) 0.01676(5) Uani 1 1 d .
Pd2 Pd 0.211116(6) 0.26245(2) 0.383776(5) 0.01579(5) Uani 1 1 d .
N1 N 0.20632(7) 0.4704(2) 0.28867(6) 0.0185(4) Uani 1 1 d .
N2 N 0.18253(7) 0.3483(2) 0.31654(6) 0.0187(4) Uani 1 1 d .
N3 N 0.22797(8) 0.6688(2) 0.20247(6) 0.0219(4) Uani 1 1 d .
N4 N 0.32117(8) 0.6525(2) 0.19707(6) 0.0218(4) Uani 1 1 d .
N5 N 0.11333(8) 0.0570(2) 0.34239(6) 0.0223(4) Uani 1 1 d .
N6 N 0.17684(8) -0.0993(2) 0.37894(6) 0.0222(4) Uani 1 1 d .
N11 N 0.31134(7) 0.5236(2) 0.36559(6) 0.0188(4) Uani 1 1 d .
N12 N 0.28664(7) 0.4054(2) 0.39478(6) 0.0184(4) Uani 1 1 d .
N13 N 0.38238(8) 0.8117(2) 0.33801(6) 0.0226(4) Uani 1 1 d .
N14 N 0.32002(8) 0.9699(2) 0.30077(6) 0.0213(4) Uani 1 1 d .
N16 N 0.26386(8) 0.2019(2) 0.48058(6) 0.0206(4) Uani 1 1 d .
N17 N 0.17026(8) 0.1777(2) 0.48249(6) 0.0197(4) Uani 1 1 d .
C1 C 0.11302(9) 0.4334(3) 0.26377(7) 0.0214(4) Uani 1 1 d .
H1 H 0.0768 0.4439 0.2463 0.026 Uiso 1 1 calc R
C2 C 0.16379(9) 0.5222(3) 0.25718(7) 0.0200(4) Uani 1 1 d .
C3 C 0.12631(9) 0.3259(3) 0.30131(7) 0.0195(4) Uani 1 1 d .
C4 C 0.17040(9) 0.6670(3) 0.22365(8) 0.0233(5) Uani 1 1 d .
H4A H 0.1397 0.6601 0.1979 0.028 Uiso 1 1 calc R
H4B H 0.1647 0.7734 0.2412 0.028 Uiso 1 1 calc R
C5 C 0.27806(9) 0.6530(3) 0.22893(8) 0.0210(4) Uani 1 1 d .
C6 C 0.23911(10) 0.6784(3) 0.15449(8) 0.0276(5) Uani 1 1 d .
H6 H 0.2111 0.6898 0.1289 0.033 Uiso 1 1 calc R
C7 C 0.29743(10) 0.6685(3) 0.15120(8) 0.0280(5) Uani 1 1 d .
H7 H 0.3185 0.6719 0.1226 0.034 Uiso 1 1 calc R
C8 C 0.38413(9) 0.6354(3) 0.20767(8) 0.0247(5) Uani 1 1 d .
H8A H 0.3996 0.5413 0.1888 0.030 Uiso 1 1 calc R
H8B H 0.3906 0.6080 0.2419 0.030 Uiso 1 1 calc R
C9 C 0.41730(10) 0.7950(3) 0.19626(9) 0.0323(5) Uani 1 1 d .
H9A H 0.4060 0.8846 0.2187 0.039 Uiso 1 1 calc R
H9B H 0.4058 0.8321 0.1635 0.039 Uiso 1 1 calc R
C10 C 0.48373(10) 0.7722(4) 0.19973(9) 0.0342(6) Uani 1 1 d .
H10A H 0.4943 0.6738 0.1802 0.041 Uiso 1 1 calc R
H10B H 0.5024 0.8723 0.1859 0.041 Uiso 1 1 calc R
C11 C 0.50837(11) 0.7469(4) 0.25016(10) 0.0387(6) Uani 1 1 d .
H11A H 0.4952 0.8385 0.2706 0.058 Uiso 1 1 calc R
H11B H 0.5512 0.7466 0.2499 0.058 Uiso 1 1 calc R
H11C H 0.4946 0.6394 0.2626 0.058 Uiso 1 1 calc R
C12 C 0.08462(9) 0.2094(3) 0.32453(8) 0.0232(5) Uani 1 1 d .
H12A H 0.0665 0.2682 0.3514 0.028 Uiso 1 1 calc R
H12B H 0.0530 0.1782 0.3011 0.028 Uiso 1 1 calc R
C13 C 0.16199(9) 0.0626(3) 0.37071(7) 0.0198(4) Uani 1 1 d .
C14 C 0.09751(11) -0.1064(3) 0.33251(8) 0.0287(5) Uani 1 1 d .
H14 H 0.0649 -0.1426 0.3133 0.034 Uiso 1 1 calc R
C15 C 0.13721(11) -0.2049(3) 0.35535(8) 0.0295(5) Uani 1 1 d .
H15 H 0.1380 -0.3242 0.3553 0.035 Uiso 1 1 calc R
C16 C 0.22860(10) -0.1576(3) 0.40662(8) 0.0249(5) Uani 1 1 d .
H16A H 0.2551 -0.0610 0.4128 0.030 Uiso 1 1 calc R
H16B H 0.2498 -0.2405 0.3873 0.030 Uiso 1 1 calc R
C17 C 0.21414(10) -0.2374(3) 0.45402(7) 0.0255(5) Uani 1 1 d .
H17A H 0.1877 -0.1623 0.4714 0.031 Uiso 1 1 calc R
H17B H 0.1934 -0.3450 0.4481 0.031 Uiso 1 1 calc R
C18 C 0.26916(11) -0.2694(3) 0.48461(9) 0.0301(5) Uani 1 1 d .
H18A H 0.2886 -0.1608 0.4920 0.036 Uiso 1 1 calc R
H18B H 0.2966 -0.3386 0.4663 0.036 Uiso 1 1 calc R
C19 C 0.25619(13) -0.3588(4) 0.53114(9) 0.0416(6) Uani 1 1 d .
H19A H 0.2279 -0.2930 0.5488 0.062 Uiso 1 1 calc R
H19B H 0.2925 -0.3707 0.5505 0.062 Uiso 1 1 calc R
H19C H 0.2399 -0.4703 0.5240 0.062 Uiso 1 1 calc R
C21 C 0.37960(9) 0.4463(3) 0.42011(7) 0.0220(4) Uani 1 1 d .
H21 H 0.4156 0.4380 0.4380 0.026 Uiso 1 1 calc R
C22 C 0.36694(9) 0.5478(3) 0.38140(7) 0.0205(4) Uani 1 1 d .
C23 C 0.32856(9) 0.3590(3) 0.42726(7) 0.0201(4) Uani 1 1 d .
C24 C 0.40984(9) 0.6604(3) 0.35748(8) 0.0253(5) Uani 1 1 d .
H24A H 0.4412 0.6926 0.3809 0.030 Uiso 1 1 calc R
H24B H 0.4281 0.5977 0.3314 0.030 Uiso 1 1 calc R
C25 C 0.33371(9) 0.8069(3) 0.30958(7) 0.0206(4) Uani 1 1 d .
C26 C 0.39947(10) 0.9744(3) 0.34735(8) 0.0277(5) Uani 1 1 d .
H26 H 0.4323 1.0097 0.3665 0.033 Uiso 1 1 calc R
C27 C 0.36040(10) 1.0741(3) 0.32384(8) 0.0286(5) Uani 1 1 d .
H27 H 0.3606 1.1934 0.3232 0.034 Uiso 1 1 calc R
C28 C 0.26833(9) 1.0314(3) 0.27380(8) 0.0243(5) Uani 1 1 d .
H28A H 0.2514 1.1267 0.2914 0.029 Uiso 1 1 calc R
H28B H 0.2386 0.9409 0.2721 0.029 Uiso 1 1 calc R
C29 C 0.28064(10) 1.0882(3) 0.22357(8) 0.0275(5) Uani 1 1 d .
H29A H 0.2997 0.9960 0.2062 0.033 Uiso 1 1 calc R
H29B H 0.3078 1.1852 0.2249 0.033 Uiso 1 1 calc R
C30 C 0.22396(11) 1.1383(3) 0.19698(8) 0.0315(5) Uani 1 1 d .
H30A H 0.1970 1.0410 0.1960 0.038 Uiso 1 1 calc R
H30B H 0.2050 1.2298 0.2147 0.038 Uiso 1 1 calc R
C31 C 0.23392(13) 1.1968(4) 0.14637(9) 0.0449(7) Uani 1 1 d .
H31A H 0.2608 1.2927 0.1471 0.067 Uiso 1 1 calc R
H31B H 0.1965 1.2304 0.1312 0.067 Uiso 1 1 calc R
H31C H 0.2509 1.1049 0.1281 0.067 Uiso 1 1 calc R
C32 C 0.32256(9) 0.2194(3) 0.46262(8) 0.0230(5) Uani 1 1 d .
H32A H 0.3338 0.1125 0.4474 0.028 Uiso 1 1 calc R
H32B H 0.3503 0.2394 0.4900 0.028 Uiso 1 1 calc R
C33 C 0.21460(9) 0.2070(3) 0.45272(7) 0.0186(4) Uani 1 1 d .
C34 C 0.25108(10) 0.1662(3) 0.52723(7) 0.0227(5) Uani 1 1 d .
H34 H 0.2783 0.1547 0.5534 0.027 Uiso 1 1 calc R
C35 C 0.19274(10) 0.1507(3) 0.52846(7) 0.0230(5) Uani 1 1 d .
H35 H 0.1709 0.1258 0.5558 0.028 Uiso 1 1 calc R
C36 C 0.10717(9) 0.1738(3) 0.47007(7) 0.0223(4) Uani 1 1 d .
H36A H 0.0928 0.0570 0.4726 0.027 Uiso 1 1 calc R
H36B H 0.1008 0.2107 0.4365 0.027 Uiso 1 1 calc R
C37 C 0.07220(10) 0.2871(3) 0.50266(8) 0.0246(5) Uani 1 1 d .
H37A H 0.0300 0.2733 0.4943 0.030 Uiso 1 1 calc R
H37B H 0.0787 0.2491 0.5361 0.030 Uiso 1 1 calc R
C38 C 0.08756(10) 0.4727(3) 0.49978(8) 0.0294(5) Uani 1 1 d .
H38A H 0.0664 0.5340 0.5246 0.035 Uiso 1 1 calc R
H38B H 0.1300 0.4863 0.5069 0.035 Uiso 1 1 calc R
C39 C 0.07268(11) 0.5517(3) 0.45150(9) 0.0362(6) Uani 1 1 d .
H39A H 0.0962 0.4989 0.4271 0.054 Uiso 1 1 calc R
H39B H 0.0812 0.6723 0.4528 0.054 Uiso 1 1 calc R
H39C H 0.0310 0.5350 0.4435 0.054 Uiso 1 1 calc R
N21 N 0.03771(11) 0.9556(4) 0.22693(9) 0.0519(6) Uani 1 1 d .
C41 C 0.04598(11) 1.0300(4) 0.19318(9) 0.0370(6) Uani 1 1 d .
C42 C 0.05639(15) 1.1245(4) 0.15007(11) 0.0518(8) Uani 1 1 d .
H42A H 0.0768 1.0532 0.1275 0.078 Uiso 1 1 calc R
H42B H 0.0805 1.2230 0.1580 0.078 Uiso 1 1 calc R
H42C H 0.0189 1.1611 0.1356 0.078 Uiso 1 1 calc R
N22 N 0.41558(12) 0.8909(4) 0.46108(9) 0.0558(7) Uani 1 1 d .
C43 C 0.43532(12) 0.8422(4) 0.49594(11) 0.0419(6) Uani 1 1 d .
C44 C 0.46119(17) 0.7824(5) 0.54093(12) 0.0651(10) Uani 1 1 d .
H44A H 0.5039 0.7889 0.5399 0.098 Uiso 1 1 calc R
H44B H 0.4494 0.6657 0.5461 0.098 Uiso 1 1 calc R
H44C H 0.4477 0.8525 0.5671 0.098 Uiso 1 1 calc R
P1 P 0.06143(2) 0.61297(8) 0.10323(2) 0.02503(13) Uani 1 1 d .
F11 F 0.10868(6) 0.75596(19) 0.11676(5) 0.0366(3) Uani 1 1 d .
F12 F 0.11113(6) 0.4730(2) 0.11303(5) 0.0369(3) Uani 1 1 d .
F13 F 0.07894(7) 0.6234(2) 0.04885(5) 0.0402(4) Uani 1 1 d .
F14 F 0.01306(6) 0.7552(2) 0.09438(5) 0.0358(3) Uani 1 1 d .
F15 F 0.04489(6) 0.6004(2) 0.15814(5) 0.0368(3) Uani 1 1 d .
F16 F 0.01452(7) 0.4714(2) 0.09032(6) 0.0459(4) Uani 1 1 d .
P2 P 0.41655(3) 0.23900(9) 0.10027(2) 0.02865(14) Uani 1 1 d .
F21 F 0.46629(6) 0.3655(2) 0.12006(6) 0.0416(4) Uani 1 1 d .
F22 F 0.45870(7) 0.0831(2) 0.11036(8) 0.0588(5) Uani 1 1 d .
F23 F 0.44053(9) 0.2557(3) 0.04815(6) 0.0655(6) Uani 1 1 d .
F24 F 0.37447(7) 0.3960(2) 0.08990(8) 0.0592(5) Uani 1 1 d .
F25 F 0.39234(9) 0.2245(3) 0.15223(6) 0.0662(6) Uani 1 1 d .
F26 F 0.36658(7) 0.1163(2) 0.08024(6) 0.0490(4) Uani 1 1 d .

loop_
_atom_site_aniso_label
_atom_site_aniso_U_11
_atom_site_aniso_U_22
_atom_site_aniso_U_33
_atom_site_aniso_U_23
_atom_site_aniso_U_13
_atom_site_aniso_U_12
Pd1 0.01559(8) 0.01861(9) 0.01611(8) 0.00185(6) 0.00071(5) 0.00035(6)
Pd2 0.01610(8) 0.01738(9) 0.01387(8) 0.00056(6) 0.00030(5) -0.00002(6)
N1 0.0190(8) 0.0215(9) 0.0151(8) 0.0026(7) 0.0018(6) 0.0009(7)
N2 0.0188(8) 0.0196(9) 0.0177(8) 0.0002(7) 0.0021(6) -0.0013(7)
N3 0.0208(9) 0.0263(10) 0.0186(9) 0.0036(8) 0.0017(7) 0.0003(8)
N4 0.0206(9) 0.0261(10) 0.0187(8) 0.0010(8) 0.0026(7) -0.0003(8)
N5 0.0248(9) 0.0249(10) 0.0171(8) 0.0022(7) -0.0003(7) -0.0055(8)
N6 0.0282(10) 0.0190(9) 0.0195(8) 0.0001(7) 0.0030(7) -0.0032(8)
N11 0.0175(8) 0.0188(9) 0.0203(8) 0.0015(7) 0.0025(6) -0.0012(7)
N12 0.0193(8) 0.0196(9) 0.0161(8) 0.0035(7) -0.0002(6) 0.0008(7)
N13 0.0202(9) 0.0243(10) 0.0233(9) 0.0050(8) 0.0004(7) -0.0022(8)
N14 0.0233(9) 0.0209(10) 0.0198(8) 0.0015(7) 0.0020(7) -0.0002(8)
N16 0.0202(9) 0.0244(10) 0.0171(8) 0.0020(7) -0.0007(7) 0.0014(7)
N17 0.0209(9) 0.0232(10) 0.0150(8) 0.0004(7) 0.0015(7) -0.0004(7)
C1 0.0181(10) 0.0259(12) 0.0200(10) 0.0002(9) -0.0025(8) -0.0001(9)
C2 0.0193(10) 0.0228(11) 0.0178(9) 0.0009(8) -0.0005(8) 0.0020(9)
C3 0.0169(10) 0.0234(11) 0.0181(10) -0.0006(8) 0.0006(8) -0.0001(8)
C4 0.0181(10) 0.0287(12) 0.0229(10) 0.0066(9) -0.0005(8) 0.0010(9)
C5 0.0190(10) 0.0191(11) 0.0252(10) 0.0007(9) 0.0020(8) 0.0008(9)
C6 0.0284(12) 0.0370(14) 0.0172(10) 0.0039(10) -0.0014(9) -0.0018(10)
C7 0.0285(12) 0.0364(14) 0.0192(10) 0.0019(10) 0.0042(9) 0.0000(10)
C8 0.0218(11) 0.0275(12) 0.0250(11) -0.0009(9) 0.0035(8) 0.0028(9)
C9 0.0261(12) 0.0330(14) 0.0382(13) 0.0062(11) 0.0043(10) -0.0008(10)
C10 0.0255(12) 0.0378(15) 0.0400(14) 0.0019(11) 0.0089(10) -0.0041(11)
C11 0.0284(13) 0.0438(17) 0.0441(15) 0.0022(13) 0.0044(11) -0.0012(12)
C12 0.0179(10) 0.0300(12) 0.0217(10) 0.0039(9) -0.0009(8) -0.0031(9)
C13 0.0213(10) 0.0234(11) 0.0151(9) 0.0012(8) 0.0042(7) 0.0000(9)
C14 0.0356(13) 0.0286(13) 0.0217(11) 0.0000(10) -0.0015(9) -0.0142(10)
C15 0.0431(14) 0.0216(12) 0.0240(11) -0.0024(9) 0.0034(10) -0.0093(10)
C16 0.0267(11) 0.0227(12) 0.0256(11) -0.0001(9) 0.0038(9) 0.0022(9)
C17 0.0296(12) 0.0254(12) 0.0216(11) 0.0017(9) 0.0024(9) 0.0031(9)
C18 0.0312(12) 0.0249(12) 0.0338(13) -0.0033(10) -0.0044(10) 0.0027(10)
C19 0.0517(16) 0.0421(16) 0.0301(13) 0.0042(12) -0.0111(11) 0.0096(13)
C21 0.0174(10) 0.0251(12) 0.0230(10) 0.0009(9) -0.0036(8) 0.0022(9)
C22 0.0154(10) 0.0215(11) 0.0245(10) 0.0021(9) 0.0003(8) -0.0002(8)
C23 0.0205(10) 0.0211(11) 0.0185(10) 0.0009(8) -0.0006(8) 0.0026(9)
C24 0.0174(10) 0.0252(12) 0.0333(12) 0.0067(10) -0.0011(9) -0.0012(9)
C25 0.0206(10) 0.0245(12) 0.0170(10) 0.0012(9) 0.0033(8) 0.0022(9)
C26 0.0291(12) 0.0257(12) 0.0280(11) 0.0022(10) -0.0026(9) -0.0109(10)
C27 0.0358(13) 0.0228(12) 0.0273(11) 0.0006(10) 0.0006(9) -0.0051(10)
C28 0.0227(11) 0.0253(12) 0.0251(11) 0.0018(9) 0.0036(8) 0.0045(9)
C29 0.0297(12) 0.0292(13) 0.0238(11) 0.0048(10) 0.0039(9) 0.0048(10)
C30 0.0328(13) 0.0340(14) 0.0278(12) 0.0040(11) 0.0017(10) 0.0101(11)
C31 0.0459(16) 0.0577(19) 0.0310(14) 0.0153(13) 0.0004(11) 0.0098(14)
C32 0.0194(10) 0.0270(12) 0.0226(10) 0.0072(9) -0.0009(8) 0.0015(9)
C33 0.0171(10) 0.0170(11) 0.0217(10) -0.0012(8) 0.0009(8) 0.0013(8)
C34 0.0279(11) 0.0255(12) 0.0146(10) 0.0024(9) -0.0020(8) 0.0001(9)
C35 0.0277(11) 0.0280(12) 0.0134(9) 0.0019(9) 0.0004(8) -0.0013(9)
C36 0.0206(11) 0.0270(12) 0.0194(10) -0.0017(9) 0.0004(8) -0.0001(9)
C37 0.0219(11) 0.0309(13) 0.0212(10) -0.0017(9) 0.0040(8) 0.0014(9)
C38 0.0256(12) 0.0292(13) 0.0335(12) -0.0043(10) 0.0033(9) 0.0009(10)
C39 0.0342(13) 0.0305(14) 0.0437(14) 0.0074(12) -0.0005(11) -0.0039(11)
N21 0.0533(15) 0.0687(18) 0.0335(13) 0.0008(13) -0.0014(10) -0.0050(14)
C41 0.0344(14) 0.0406(15) 0.0355(14) -0.0092(12) -0.0053(11) 0.0007(12)
C42 0.071(2) 0.0379(17) 0.0470(17) 0.0055(14) 0.0030(14) 0.0009(15)
N22 0.0542(16) 0.0657(19) 0.0475(15) 0.0035(14) 0.0032(12) 0.0221(14)
C43 0.0379(15) 0.0411(16) 0.0472(16) 0.0009(13) 0.0060(12) 0.0073(13)
C44 0.076(2) 0.064(2) 0.055(2) 0.0139(17) -0.0011(17) 0.021(2)
P1 0.0239(3) 0.0301(3) 0.0212(3) -0.0004(2) 0.0013(2) 0.0044(2)
F11 0.0286(7) 0.0373(9) 0.0434(8) 0.0004(7) -0.0051(6) -0.0016(6)
F12 0.0357(8) 0.0381(9) 0.0376(7) 0.0052(7) 0.0083(6) 0.0148(7)
F13 0.0524(9) 0.0459(9) 0.0228(7) -0.0004(6) 0.0086(6) 0.0095(7)
F14 0.0285(7) 0.0437(9) 0.0351(8) 0.0035(7) -0.0019(6) 0.0123(6)
F15 0.0326(7) 0.0540(10) 0.0241(7) 0.0039(7) 0.0060(5) 0.0121(7)
F16 0.0447(9) 0.0430(9) 0.0493(9) -0.0005(8) -0.0077(7) -0.0114(8)
P2 0.0206(3) 0.0355(4) 0.0296(3) -0.0027(3) -0.0027(2) -0.0015(3)
F21 0.0276(7) 0.0407(9) 0.0557(9) -0.0046(8) -0.0102(7) -0.0052(7)
F22 0.0406(9) 0.0385(10) 0.0955(14) -0.0019(9) -0.0222(9) 0.0042(8)
F23 0.0619(12) 0.0987(17) 0.0367(9) -0.0057(10) 0.0140(8) -0.0161(11)
F24 0.0341(9) 0.0466(11) 0.0954(14) -0.0053(10) -0.0197(9) 0.0105(8)
F25 0.0667(12) 0.0952(16) 0.0376(9) -0.0060(10) 0.0146(8) -0.0272(11)
F26 0.0313(8) 0.0506(10) 0.0644(11) -0.0147(9) -0.0094(7) -0.0100(7)

loop_
_atom_type_symbol
_atom_type_description
_atom_type_scat_dispersion_real
_atom_type_scat_dispersion_imag
_atom_type_scat_source
C C 0.0033 0.0016 'International Tables Vol C Tables 4.2.6.8 and 6.1.1.4'
H H 0.0000 0.0000 'International Tables Vol C Tables 4.2.6.8 and 6.1.1.4'
N N 0.0061 0.0033 'International Tables Vol C Tables 4.2.6.8 and 6.1.1.4'
F F 0.0171 0.0103 'International Tables Vol C Tables 4.2.6.8 and 6.1.1.4'
P P 0.1023 0.0942 'International Tables Vol C Tables 4.2.6.8 and 6.1.1.4'
Pd Pd -0.9988 1.0072 'International Tables Vol C Tables 4.2.6.8 and 6.1.1.4'

loop_
_geom_angle_atom_site_label_1
_geom_angle_atom_site_label_2
_geom_angle_atom_site_label_3
_geom_angle
C5 Pd1 C25 91.57(9)
C5 Pd1 N1 87.13(8)
C25 Pd1 N1 158.59(8)
C5 Pd1 N11 162.28(8)
C25 Pd1 N11 87.18(8)
N1 Pd1 N11 100.34(6)
C13 Pd2 C33 90.26(8)
C13 Pd2 N12 158.65(8)
C33 Pd2 N12 88.43(7)
C13 Pd2 N2 86.47(8)
C33 Pd2 N2 162.54(7)
N12 Pd2 N2 100.75(7)
C2 N1 N2 107.27(16)
C2 N1 Pd1 120.36(14)
N2 N1 Pd1 130.64(12)
C3 N2 N1 107.79(16)
C3 N2 Pd2 120.38(13)
N1 N2 Pd2 128.93(13)
C5 N3 C6 111.05(18)
C5 N3 C4 122.35(17)
C6 N3 C4 126.54(18)
C5 N4 C7 109.97(18)
C5 N4 C8 126.83(18)
C7 N4 C8 123.20(18)
C13 N5 C14 110.87(19)
C13 N5 C12 121.87(19)
C14 N5 C12 127.23(18)
C13 N6 C15 109.93(19)
C13 N6 C16 125.82(18)
C15 N6 C16 124.19(19)
C22 N11 N12 107.71(16)
C22 N11 Pd1 120.82(14)
N12 N11 Pd1 129.47(13)
C23 N12 N11 106.88(16)
C23 N12 Pd2 121.06(14)
N11 N12 Pd2 129.73(12)
C25 N13 C26 111.25(19)
C25 N13 C24 122.36(19)
C26 N13 C24 126.31(18)
C25 N14 C27 110.03(18)
C25 N14 C28 126.24(19)
C27 N14 C28 123.6(2)
C33 N16 C34 110.77(17)
C33 N16 C32 123.94(17)
C34 N16 C32 125.15(17)
C33 N17 C35 109.72(17)
C33 N17 C36 127.30(17)
C35 N17 C36 122.98(17)
C2 C1 C3 104.84(18)
N1 C2 C1 110.23(19)
N1 C2 C4 123.84(19)
C1 C2 C4 125.67(19)
N2 C3 C1 109.86(18)
N2 C3 C12 123.93(18)
C1 C3 C12 126.09(19)
N3 C4 C2 111.93(18)
N3 C5 N4 105.17(18)
N3 C5 Pd1 125.09(15)
N4 C5 Pd1 129.22(15)
C7 C6 N3 106.35(19)
C6 C7 N4 107.46(19)
N4 C8 C9 111.95(19)
C8 C9 C10 112.9(2)
C11 C10 C9 114.3(2)
N5 C12 C3 112.26(18)
N5 C13 N6 105.50(19)
N5 C13 Pd2 126.13(16)
N6 C13 Pd2 126.82(15)
C15 C14 N5 106.7(2)
C14 C15 N6 107.0(2)
N6 C16 C17 113.46(18)
C18 C17 C16 111.24(19)
C17 C18 C19 112.3(2)
C22 C21 C23 104.78(18)
N11 C22 C21 110.22(18)
N11 C22 C24 124.22(19)
C21 C22 C24 125.41(19)
N12 C23 C21 110.41(19)
N12 C23 C32 124.72(19)
C21 C23 C32 124.56(19)
N13 C24 C22 112.38(18)
N13 C25 N14 105.17(19)
N13 C25 Pd1 125.89(16)
N14 C25 Pd1 127.11(16)
C27 C26 N13 106.4(2)
C26 C27 N14 107.2(2)
N14 C28 C29 114.00(17)
C28 C29 C30 110.48(19)
C31 C30 C29 112.6(2)
N16 C32 C23 113.98(17)
N16 C33 N17 105.43(17)
N16 C33 Pd2 125.15(15)
N17 C33 Pd2 129.29(15)
C35 C34 N16 106.71(18)
C34 C35 N17 107.36(18)
N17 C36 C37 112.03(17)
C38 C37 C36 114.49(19)
C39 C38 C37 113.8(2)
N21 C41 C42 179.8(4)
N22 C43 C44 179.0(4)
F16 P1 F13 90.54(9)
F16 P1 F14 90.53(9)
F13 P1 F14 90.59(8)
F16 P1 F15 89.67(9)
F13 P1 F15 178.94(9)
F14 P1 F15 90.44(8)
F16 P1 F11 179.49(9)
F13 P1 F11 89.97(9)
F14 P1 F11 89.46(8)
F15 P1 F11 89.82(8)
F16 P1 F12 90.84(9)
F13 P1 F12 89.99(8)
F14 P1 F12 178.50(9)
F15 P1 F12 88.97(8)
F11 P1 F12 89.17(8)
F25 P2 F23 179.32(14)
F25 P2 F26 90.57(10)
F23 P2 F26 89.65(10)
F25 P2 F22 90.50(12)
F23 P2 F22 90.14(12)
F26 P2 F22 90.39(10)
F25 P2 F24 89.80(12)
F23 P2 F24 89.56(12)
F26 P2 F24 89.76(9)
F22 P2 F24 179.66(13)
F25 P2 F21 89.67(10)
F23 P2 F21 90.10(10)
F26 P2 F21 178.98(10)
F22 P2 F21 90.60(9)
F24 P2 F21 89.25(9)

loop_
_geom_bond_atom_site_label_1
_geom_bond_atom_site_label_2
_geom_bond_distance
Pd1 C5 1.973(2)
Pd1 C25 1.979(2)
Pd1 N1 2.0767(17)
Pd1 N11 2.0873(17)
Pd2 C13 1.974(2)
Pd2 C33 1.980(2)
Pd2 N12 2.0815(17)
Pd2 N2 2.0873(17)
N1 C2 1.354(3)
N1 N2 1.371(2)
N2 C3 1.352(3)
N3 C5 1.348(3)
N3 C6 1.379(3)
N3 C4 1.463(3)
N4 C5 1.353(3)
N4 C7 1.383(3)
N4 C8 1.466(3)
N5 C13 1.344(3)
N5 C14 1.375(3)
N5 C12 1.459(3)
N6 C13 1.350(3)
N6 C15 1.386(3)
N6 C16 1.467(3)
N11 C22 1.345(3)
N11 N12 1.380(2)
N12 C23 1.350(3)
N13 C25 1.346(3)
N13 C26 1.376(3)
N13 C24 1.455(3)
N14 C25 1.355(3)
N14 C27 1.384(3)
N14 C28 1.464(3)
N16 C33 1.348(3)
N16 C34 1.379(3)
N16 C32 1.456(3)
N17 C33 1.355(3)
N17 C35 1.387(3)
N17 C36 1.472(3)
C1 C2 1.377(3)
C1 C3 1.382(3)
C2 C4 1.498(3)
C3 C12 1.495(3)
C6 C7 1.342(3)
C8 C9 1.519(3)
C9 C10 1.529(3)
C10 C11 1.516(4)
C14 C15 1.344(4)
C16 C17 1.519(3)
C17 C18 1.518(3)
C18 C19 1.524(4)
C21 C22 1.375(3)
C21 C23 1.379(3)
C22 C24 1.503(3)
C23 C32 1.498(3)
C26 C27 1.349(3)
C28 C29 1.514(3)
C29 C30 1.525(3)
C30 C31 1.517(3)
C34 C35 1.341(3)
C36 C37 1.528(3)
C37 C38 1.521(3)
C38 C39 1.519(3)
N21 C41 1.137(4)
C41 C42 1.449(4)
N22 C43 1.130(4)
C43 C44 1.454(4)
P1 F16 1.5888(16)
P1 F13 1.5906(14)
P1 F14 1.5958(15)
P1 F15 1.6002(14)
P1 F11 1.6053(16)
P1 F12 1.6081(15)
P2 F25 1.5797(18)
P2 F23 1.5830(18)
P2 F26 1.5901(16)
P2 F22 1.5904(18)
P2 F24 1.5976(18)
P2 F21 1.6030(15)
